data_7708560
loop_
_publ_author_name
'Peng, Min'
'Wu, Xiao-Fan'
'Wang, Li-Xin'
'Chen, Si-Huai'
'Xiang, Jing'
'Jin, Xin-Xin'
'Yiu, Shek-Man'
'Wang, Bing-Wu'
'Gao, Song'
'Lau, Tai-Chu'

_publ_section_title
;
 Slow magnetic relaxation in high-coordinate Co(II) and Fe(II) compounds
 bearing neutral tetradentate ligands.
;
_journal_name_full 'Dalton transactions (Cambridge, England : 2003)'
_journal_paper_doi 10.1039/d1dt02575a
_journal_year 2021
_chemical_formula_sum 'C42 H56 Cl2 Fe N20 O10'
_chemical_formula_weight 1127.81
_space_group_crystal_system monoclinic
_space_group_IT_number 13
_space_group_name_Hall '-P 2yac'
_space_group_name_H-M_alt 'P 1 2/n 1'
_atom_sites_solution_hydrogens geom
_audit_creation_method SHELXL-2016/6
_audit_update_record
;
2021-08-29 deposited with the CCDC.	2021-09-22 downloaded from the CCDC.
;
_cell_angle_alpha 90
_cell_angle_beta 92.895(2)
_cell_angle_gamma 90
_cell_formula_units_Z 2
_cell_length_a 15.9954(9)
_cell_length_b 10.5941(5)
_cell_length_c 16.1100(9)
_cell_measurement_reflns_used 6083
_cell_measurement_temperature 213(2)
_cell_measurement_theta_max 25.90
_cell_measurement_theta_min 2.30
_cell_volume 2726.5(3)
_computing_cell_refinement 'Bruker Saint'
_computing_data_collection 'Bruker Apex3'
_computing_data_reduction 'Bruker Saint'
_computing_structure_refinement 'SHELXL-2016/6 (Sheldrick, 2016)'
_computing_structure_solution 'SHELXT 2014/5 (Sheldrick, 2014)'
_diffrn_ambient_temperature 213(2)
_diffrn_measured_fraction_theta_full 0.998
_diffrn_measured_fraction_theta_max 0.994
_diffrn_measurement_device_type 'Bruker D8 Venture Photon II'
_diffrn_measurement_method 'phi and omega scans'
_diffrn_radiation_type MoK\a
_diffrn_radiation_wavelength 0.71073
_diffrn_reflns_av_R_equivalents 0.0693
_diffrn_reflns_av_unetI/netI 0.0599
_diffrn_reflns_Laue_measured_fraction_full 0.998
_diffrn_reflns_Laue_measured_fraction_max 0.994
_diffrn_reflns_limit_h_max 16
_diffrn_reflns_limit_h_min -20
_diffrn_reflns_limit_k_max 12
_diffrn_reflns_limit_k_min -13
_diffrn_reflns_limit_l_max 20
_diffrn_reflns_limit_l_min -20
_diffrn_reflns_number 22503
_diffrn_reflns_point_group_measured_fraction_full 0.998
_diffrn_reflns_point_group_measured_fraction_max 0.994
_diffrn_reflns_theta_full 25.242
_diffrn_reflns_theta_max 26.471
_diffrn_reflns_theta_min 2.302
_diffrn_source 'micro focus'
_exptl_absorpt_coefficient_mu 0.446
_exptl_absorpt_correction_T_max 0.7454
_exptl_absorpt_correction_T_min 0.5716
_exptl_absorpt_correction_type multi-scan
_exptl_absorpt_process_details
;
 SADABS 2016/2: Krause, L., Herbst-Irmer, R., Sheldrick G.M. & Stalke D.,
 J. Appl. Cryst. 48 (2015) 3-10
;
_exptl_crystal_colour orange
_exptl_crystal_density_diffrn 1.374
_exptl_crystal_description block
_exptl_crystal_F_000 1176
_exptl_crystal_size_max 0.44
_exptl_crystal_size_mid 0.12
_exptl_crystal_size_min 0.04
_refine_diff_density_max 0.550
_refine_diff_density_min -0.564
_refine_diff_density_rms 0.063
_refine_ls_extinction_method none
_refine_ls_goodness_of_fit_ref 1.023
_refine_ls_hydrogen_treatment constr
_refine_ls_matrix_type full
_refine_ls_number_parameters 422
_refine_ls_number_reflns 5606
_refine_ls_number_restraints 414
_refine_ls_restrained_S_all 1.025
_refine_ls_R_factor_all 0.0839
_refine_ls_R_factor_gt 0.0570
_refine_ls_shift/su_max 0.001
_refine_ls_shift/su_mean 0.000
_refine_ls_structure_factor_coef Fsqd
_refine_ls_weighting_details 'w=1/[\s^2^(Fo^2^)+(0.0685P)^2^+2.6930P] where P=(Fo^2^+2Fc^2^)/3'
_refine_ls_weighting_scheme calc
_refine_ls_wR_factor_gt 0.1406
_refine_ls_wR_factor_ref 0.1607
_reflns_Friedel_coverage 0.000
_reflns_number_gt 4085
_reflns_number_total 5606
_reflns_threshold_expression 'I > 2\s(I)'
_cod_data_source_file d1dt02575a2.cif
_cod_data_source_block 082421b_xj
_cod_original_sg_symbol_H-M 'P 2/n'
_cod_database_code 7708560
_shelx_shelxl_version_number 2016/6
_shelx_space_group_comment
;
The symmetry employed for this shelxl refinement is uniquely defined
by the following loop, which should always be used as a source of
symmetry information in preference to the above space-group names.
They are only intended as comments.
;

loop_
_space_group_symop_operation_xyz
'x, y, z'
'-x+1/2, y, -z+1/2'
'-x, -y, -z'
'x-1/2, -y, z-1/2'

loop_
_atom_site_label
_atom_site_type_symbol
_atom_site_fract_x
_atom_site_fract_y
_atom_site_fract_z
_atom_site_U_iso_or_equiv
_atom_site_adp_type
_atom_site_occupancy
_atom_site_site_symmetry_order
_atom_site_calc_flag
_atom_site_refinement_flags_posn
_atom_site_refinement_flags_adp
_atom_site_refinement_flags_occupancy
_atom_site_disorder_assembly
_atom_site_disorder_group
Cl1_1 Cl 0.2493(5) 0.21095(14) 0.2510(5) 0.0449(4) Uani 0.5 1 d D U P A -1
O1_1 O 0.2052(6) 0.2942(8) 0.1958(6) 0.084(3) Uani 0.5 1 d D U P A -1
O2_1 O 0.2033(6) 0.1951(10) 0.3207(5) 0.134(4) Uani 0.5 1 d D U P A -1
O3_1 O 0.3239(6) 0.2669(11) 0.2751(8) 0.140(5) Uani 0.5 1 d D U P A -1
O4_1 O 0.2571(10) 0.0982(7) 0.2144(6) 0.195(6) Uani 0.5 1 d D U P A -1
Cl2_2 Cl 0.7605(3) 1.29411(15) 0.2619(3) 0.0455(8) Uani 0.5 1 d D U P B -1
O5_2 O 0.6837(7) 1.3534(19) 0.2714(8) 0.087(4) Uani 0.5 1 d D U P B -1
O6_2 O 0.7478(16) 1.1628(4) 0.2480(14) 0.0767(16) Uani 0.5 1 d D U P B -1
O7_2 O 0.8093(4) 1.3075(7) 0.3385(4) 0.103(2) Uani 0.5 1 d D U P B -1
O8_2 O 0.8065(9) 1.3461(18) 0.1999(8) 0.096(4) Uani 0.5 1 d D U P B -1
Fe1 Fe 0.250000 0.68901(5) 0.250000 0.02841(18) Uani 1 2 d S T P . .
N1 N 0.34272(15) 0.8338(2) 0.20923(16) 0.0347(6) Uani 1 1 d . . . . .
N2 N 0.41353(16) 0.8808(3) 0.24198(17) 0.0390(6) Uani 1 1 d . . . . .
N3 N 0.44317(15) 0.9524(2) 0.18299(16) 0.0356(6) Uani 1 1 d . . . . .
N4 N 0.39549(16) 0.9559(2) 0.11281(16) 0.0365(6) Uani 1 1 d . . . . .
N5 N 0.20722(14) 0.7693(2) 0.11849(14) 0.0297(5) Uani 1 1 d . . . . .
N6 N 0.12126(14) 0.6049(2) 0.19766(15) 0.0300(5) Uani 1 1 d . . . . .
N7 N 0.09850(17) 0.4297(3) 0.38693(16) 0.0416(6) Uani 1 1 d . . . . .
N8 N 0.16395(17) 0.4400(2) 0.44072(16) 0.0398(6) Uani 1 1 d . . . . .
N9 N 0.22523(16) 0.5102(3) 0.41545(16) 0.0391(6) Uani 1 1 d . . . . .
N10 N 0.19932(15) 0.5491(2) 0.34016(15) 0.0336(6) Uani 1 1 d . . . . .
C1 C 0.33307(18) 0.8804(3) 0.13197(18) 0.0322(6) Uani 1 1 d . . . . .
C2 C 0.25971(18) 0.8453(3) 0.07966(18) 0.0327(6) Uani 1 1 d . . . . .
C3 C 0.2457(2) 0.8824(3) -0.0021(2) 0.0434(8) Uani 1 1 d . . . . .
H3 H 0.283905 0.935232 -0.027885 0.052 Uiso 1 1 calc R U . . .
C4 C 0.1745(2) 0.8400(4) -0.0449(2) 0.0476(8) Uani 1 1 d . . . . .
H4 H 0.163420 0.863531 -0.100676 0.057 Uiso 1 1 calc R U . . .
C5 C 0.1196(2) 0.7628(3) -0.0054(2) 0.0422(8) Uani 1 1 d . . . . .
H5 H 0.070361 0.733876 -0.033548 0.051 Uiso 1 1 calc R U . . .
C6 C 0.13817(18) 0.7283(3) 0.07674(18) 0.0317(6) Uani 1 1 d . . . . .
C7 C 0.08633(18) 0.6408(3) 0.12422(18) 0.0314(6) Uani 1 1 d . . . . .
C8 C 0.00694(19) 0.5990(3) 0.0969(2) 0.0419(8) Uani 1 1 d . . . . .
H8 H -0.016899 0.625306 0.045192 0.050 Uiso 1 1 calc R U . . .
C9 C -0.0361(2) 0.5184(3) 0.1469(2) 0.0452(8) Uani 1 1 d . . . . .
H9 H -0.089489 0.488744 0.129290 0.054 Uiso 1 1 calc R U . . .
C10 C -0.00053(19) 0.4816(3) 0.2228(2) 0.0414(8) Uani 1 1 d . . . . .
H10 H -0.028962 0.427289 0.257875 0.050 Uiso 1 1 calc R U . . .
C11 C 0.07826(18) 0.5270(3) 0.24550(19) 0.0327(7) Uani 1 1 d . . . . .
C12 C 0.12320(18) 0.4987(3) 0.32431(18) 0.0324(6) Uani 1 1 d . . . . .
C13 C 0.5233(2) 1.0248(3) 0.1976(2) 0.0434(8) Uani 0.5 1 d . U P C 1
C14 C 0.5156(10) 1.1072(13) 0.2732(7) 0.060(3) Uani 0.5 1 d . U P C 1
H14A H 0.565663 1.158221 0.281598 0.090 Uiso 0.5 1 calc R U P C 1
H14B H 0.508859 1.054504 0.321679 0.090 Uiso 0.5 1 calc R U P C 1
H14C H 0.467228 1.161960 0.265094 0.090 Uiso 0.5 1 calc R U P C 1
C15 C 0.5341(7) 1.1114(12) 0.1223(7) 0.078(3) Uani 0.5 1 d . U P C 1
H15A H 0.588693 1.151335 0.127115 0.117 Uiso 0.5 1 calc R U P C 1
H15B H 0.490882 1.175747 0.120564 0.117 Uiso 0.5 1 calc R U P C 1
H15C H 0.529507 1.061815 0.071635 0.117 Uiso 0.5 1 calc R U P C 1
C16 C 0.5916(9) 0.9348(14) 0.2087(8) 0.083(3) Uani 0.5 1 d . U P C 1
H16A H 0.642564 0.979168 0.225980 0.124 Uiso 0.5 1 calc R U P C 1
H16B H 0.599449 0.891468 0.156634 0.124 Uiso 0.5 1 calc R U P C 1
H16C H 0.578223 0.873765 0.250906 0.124 Uiso 0.5 1 calc R U P C 1
C13A C 0.5233(2) 1.0248(3) 0.1976(2) 0.0434(8) Uani 0.5 1 d . U P C 2
C14A C 0.5036(9) 1.1395(13) 0.2424(7) 0.062(3) Uani 0.5 1 d . U P C 2
H14D H 0.554860 1.184961 0.257045 0.092 Uiso 0.5 1 calc R U P C 2
H14E H 0.475829 1.117555 0.292594 0.092 Uiso 0.5 1 calc R U P C 2
H14F H 0.466921 1.192354 0.207471 0.092 Uiso 0.5 1 calc R U P C 2
C15A C 0.5589(7) 1.0459(10) 0.1137(7) 0.063(2) Uani 0.5 1 d . U P C 2
H15D H 0.612271 1.089171 0.120840 0.095 Uiso 0.5 1 calc R U P C 2
H15E H 0.520449 1.096974 0.079481 0.095 Uiso 0.5 1 calc R U P C 2
H15F H 0.567019 0.965194 0.086833 0.095 Uiso 0.5 1 calc R U P C 2
C16A C 0.5848(8) 0.9365(12) 0.2497(6) 0.062(3) Uani 0.5 1 d . U P C 2
H16D H 0.639687 0.975442 0.254886 0.093 Uiso 0.5 1 calc R U P C 2
H16E H 0.588871 0.855748 0.221795 0.093 Uiso 0.5 1 calc R U P C 2
H16F H 0.563798 0.923806 0.304480 0.093 Uiso 0.5 1 calc R U P C 2
C17 C 0.1679(3) 0.3750(4) 0.5234(2) 0.0579(10) Uani 1 1 d . . . . .
C18 C 0.1718(4) 0.2322(5) 0.5057(4) 0.1028(19) Uani 1 1 d . . . . .
H18A H 0.116929 0.202565 0.486239 0.154 Uiso 1 1 calc R U . . .
H18B H 0.189357 0.187829 0.556320 0.154 Uiso 1 1 calc R U . . .
H18C H 0.211688 0.216400 0.463502 0.154 Uiso 1 1 calc R U . . .
C19 C 0.0956(4) 0.4111(8) 0.5678(4) 0.159(4) Uani 1 1 d . . . . .
H19A H 0.096532 0.501561 0.577176 0.238 Uiso 1 1 calc R U . . .
H19B H 0.096495 0.367539 0.620763 0.238 Uiso 1 1 calc R U . . .
H19C H 0.045135 0.388582 0.535227 0.238 Uiso 1 1 calc R U . . .
C20 C 0.2527(3) 0.4047(6) 0.5672(3) 0.0885(16) Uani 1 1 d . . . . .
H20A H 0.297037 0.385813 0.530187 0.133 Uiso 1 1 calc R U . . .
H20B H 0.259919 0.353760 0.617032 0.133 Uiso 1 1 calc R U . . .
H20C H 0.254849 0.493416 0.582021 0.133 Uiso 1 1 calc R U . . .
O9 O 0.08473(18) 0.2518(3) 0.06598(18) 0.0652(8) Uani 1 1 d . . . . .
H9A H 0.121027 0.271000 0.102429 0.098 Uiso 1 1 calc R U . . .
C21 C 0.1000(3) 0.1306(5) 0.0373(3) 0.0773(13) Uani 1 1 d . . . . .
H21A H 0.056183 0.106676 -0.003491 0.116 Uiso 1 1 calc R U . . .
H21B H 0.100763 0.071829 0.083529 0.116 Uiso 1 1 calc R U . . .
H21C H 0.153682 0.128694 0.011915 0.116 Uiso 1 1 calc R U . . .

loop_
_atom_site_aniso_label
_atom_site_aniso_U_11
_atom_site_aniso_U_22
_atom_site_aniso_U_33
_atom_site_aniso_U_23
_atom_site_aniso_U_13
_atom_site_aniso_U_12
Cl1_1 0.0458(8) 0.0426(8) 0.0463(8) 0.015(3) 0.0017(6) 0.014(3)
O1_1 0.107(7) 0.049(3) 0.089(6) 0.026(4) -0.067(5) -0.009(4)
O2_1 0.108(6) 0.198(10) 0.102(6) 0.051(7) 0.055(5) -0.005(7)
O3_1 0.056(5) 0.171(11) 0.188(13) 0.118(9) -0.048(5) -0.050(7)
O4_1 0.346(16) 0.064(5) 0.174(13) -0.040(6) -0.008(13) 0.089(8)
Cl2_2 0.034(2) 0.0471(8) 0.056(3) -0.0039(10) 0.0082(14) 0.0031(9)
O5_2 0.034(3) 0.098(7) 0.129(9) -0.008(7) 0.008(4) 0.031(4)
O6_2 0.070(3) 0.047(2) 0.116(4) -0.015(8) 0.026(3) -0.017(6)
O7_2 0.099(5) 0.116(6) 0.089(5) -0.030(4) -0.036(4) 0.027(4)
O8_2 0.103(8) 0.077(7) 0.114(7) 0.030(7) 0.055(6) -0.007(6)
Fe1 0.0256(3) 0.0296(3) 0.0298(3) 0.000 -0.0016(2) 0.000
N1 0.0322(13) 0.0352(14) 0.0363(14) 0.0018(11) -0.0018(11) -0.0041(10)
N2 0.0357(14) 0.0404(16) 0.0407(15) 0.0025(12) -0.0011(11) -0.0078(11)
N3 0.0313(13) 0.0395(15) 0.0359(14) -0.0018(12) 0.0010(11) -0.0089(11)
N4 0.0357(14) 0.0403(15) 0.0337(14) 0.0004(11) 0.0029(11) -0.0069(11)
N5 0.0289(12) 0.0308(13) 0.0291(13) -0.0006(10) -0.0011(10) 0.0009(10)
N6 0.0283(12) 0.0296(13) 0.0318(13) -0.0015(10) 0.0002(10) 0.0001(10)
N7 0.0438(16) 0.0468(16) 0.0342(15) 0.0014(12) 0.0017(12) -0.0107(12)
N8 0.0463(16) 0.0388(15) 0.0339(14) 0.0009(12) -0.0009(12) -0.0054(12)
N9 0.0440(15) 0.0388(15) 0.0343(14) 0.0021(12) -0.0009(12) -0.0036(12)
N10 0.0324(13) 0.0354(14) 0.0326(14) 0.0022(11) -0.0009(10) -0.0012(10)
C1 0.0330(15) 0.0321(16) 0.0316(16) 0.0013(12) 0.0027(12) -0.0005(12)
C2 0.0324(15) 0.0328(16) 0.0328(16) 0.0016(13) 0.0020(12) 0.0006(12)
C3 0.0440(18) 0.053(2) 0.0331(17) 0.0063(15) 0.0040(14) -0.0063(15)
C4 0.048(2) 0.064(2) 0.0303(17) 0.0085(16) -0.0033(14) -0.0029(17)
C5 0.0410(18) 0.052(2) 0.0329(17) 0.0007(15) -0.0075(14) -0.0027(15)
C6 0.0294(15) 0.0345(16) 0.0307(15) -0.0017(12) -0.0028(12) 0.0013(12)
C7 0.0296(15) 0.0327(15) 0.0316(15) -0.0028(12) -0.0025(12) 0.0012(12)
C8 0.0366(17) 0.0489(19) 0.0392(18) 0.0006(15) -0.0078(14) -0.0044(14)
C9 0.0334(17) 0.051(2) 0.050(2) -0.0011(16) -0.0081(15) -0.0103(14)
C10 0.0338(17) 0.0423(19) 0.048(2) 0.0010(15) -0.0013(14) -0.0077(13)
C11 0.0288(15) 0.0330(16) 0.0362(16) -0.0032(13) 0.0017(12) -0.0009(11)
C12 0.0324(16) 0.0318(15) 0.0333(16) -0.0008(13) 0.0036(12) -0.0027(12)
C13 0.0337(16) 0.0455(18) 0.0513(19) -0.0075(15) 0.0062(14) -0.0131(13)
C14 0.052(6) 0.072(7) 0.057(5) -0.019(5) 0.006(5) -0.026(5)
C15 0.071(7) 0.104(8) 0.059(5) 0.017(5) -0.006(5) -0.053(5)
C16 0.047(5) 0.078(6) 0.124(8) -0.014(6) 0.005(7) 0.003(4)
C13A 0.0337(16) 0.0455(18) 0.0513(19) -0.0075(15) 0.0062(14) -0.0131(13)
C14A 0.046(5) 0.055(6) 0.084(8) -0.025(5) 0.013(6) -0.014(4)
C15A 0.049(5) 0.078(6) 0.065(4) -0.008(4) 0.019(4) -0.025(4)
C16A 0.046(5) 0.064(5) 0.075(6) -0.001(5) -0.015(5) -0.014(4)
C17 0.071(3) 0.066(3) 0.0353(19) 0.0092(18) -0.0039(17) -0.020(2)
C18 0.153(6) 0.068(3) 0.089(4) 0.031(3) 0.011(4) 0.000(3)
C19 0.151(6) 0.260(9) 0.071(4) 0.078(5) 0.067(4) 0.130(6)
C20 0.095(4) 0.112(4) 0.057(3) 0.020(3) -0.016(3) 0.001(3)
O9 0.0640(18) 0.0721(19) 0.0575(18) -0.0032(15) -0.0169(14) 0.0067(15)
C21 0.071(3) 0.080(3) 0.081(3) -0.014(3) 0.004(2) -0.001(2)

loop_
_atom_type_symbol
_atom_type_description
_atom_type_scat_dispersion_real
_atom_type_scat_dispersion_imag
_atom_type_scat_source
C C 0.0033 0.0016 'International Tables Vol C Tables 4.2.6.8 and 6.1.1.4'
H H 0.0000 0.0000 'International Tables Vol C Tables 4.2.6.8 and 6.1.1.4'
Cl Cl 0.1484 0.1585 'International Tables Vol C Tables 4.2.6.8 and 6.1.1.4'
Fe Fe 0.3463 0.8444 'International Tables Vol C Tables 4.2.6.8 and 6.1.1.4'
N N 0.0061 0.0033 'International Tables Vol C Tables 4.2.6.8 and 6.1.1.4'
O O 0.0106 0.0060 'International Tables Vol C Tables 4.2.6.8 and 6.1.1.4'

loop_
_geom_angle_atom_site_label_1
_geom_angle_atom_site_label_2
_geom_angle_atom_site_label_3
_geom_angle
_geom_angle_site_symmetry_1
_geom_angle_site_symmetry_3
_geom_angle_publ_flag
O4_1 Cl1_1 O3_1 114.2(8) . . ?
O4_1 Cl1_1 O2_1 108.3(8) . . ?
O3_1 Cl1_1 O2_1 108.3(8) . . ?
O4_1 Cl1_1 O1_1 109.5(7) . . ?
O3_1 Cl1_1 O1_1 107.9(5) . . ?
O2_1 Cl1_1 O1_1 108.5(7) . . ?
O8_2 Cl2_2 O5_2 113.7(6) . . ?
O8_2 Cl2_2 O6_2 110.6(9) . . ?
O5_2 Cl2_2 O6_2 109.8(9) . . ?
O8_2 Cl2_2 O7_2 107.1(6) . . ?
O5_2 Cl2_2 O7_2 107.8(6) . . ?
O6_2 Cl2_2 O7_2 107.5(8) . . ?
N1 Fe1 N1 94.25(13) 2 . ?
N1 Fe1 N10 153.93(9) 2 2 ?
N1 Fe1 N10 89.79(9) . 2 ?
N1 Fe1 N10 89.79(9) 2 . ?
N1 Fe1 N10 153.93(9) . . ?
N10 Fe1 N10 97.79(13) 2 . ?
N1 Fe1 N5 81.40(9) 2 . ?
N1 Fe1 N5 69.96(9) . . ?
N10 Fe1 N5 75.84(9) 2 . ?
N10 Fe1 N5 136.08(9) . . ?
N1 Fe1 N5 69.96(9) 2 2 ?
N1 Fe1 N5 81.40(9) . 2 ?
N10 Fe1 N5 136.08(9) 2 2 ?
N10 Fe1 N5 75.84(9) . 2 ?
N5 Fe1 N5 137.59(12) . 2 ?
N1 Fe1 N6 77.64(9) 2 . ?
N1 Fe1 N6 136.70(9) . . ?
N10 Fe1 N6 81.79(8) 2 . ?
N10 Fe1 N6 69.29(9) . . ?
N5 Fe1 N6 66.79(8) . . ?
N5 Fe1 N6 131.85(8) 2 . ?
N1 Fe1 N6 136.70(9) 2 2 ?
N1 Fe1 N6 77.64(9) . 2 ?
N10 Fe1 N6 69.29(9) 2 2 ?
N10 Fe1 N6 81.79(8) . 2 ?
N5 Fe1 N6 131.85(8) . 2 ?
N5 Fe1 N6 66.79(8) 2 2 ?
N6 Fe1 N6 135.63(12) . 2 ?
N2 N1 C1 106.7(2) . . ?
N2 N1 Fe1 134.7(2) . . ?
C1 N1 Fe1 118.34(19) . . ?
N3 N2 N1 105.1(2) . . ?
N2 N3 N4 114.5(2) . . ?
N2 N3 C13A 121.0(3) . . ?
N4 N3 C13A 124.4(3) . . ?
N2 N3 C13 121.0(3) . . ?
N4 N3 C13 124.4(3) . . ?
C1 N4 N3 101.0(2) . . ?
C6 N5 C2 118.8(3) . . ?
C6 N5 Fe1 122.06(19) . . ?
C2 N5 Fe1 118.48(19) . . ?
C7 N6 C11 118.6(2) . . ?
C7 N6 Fe1 121.77(19) . . ?
C11 N6 Fe1 119.35(19) . . ?
C12 N7 N8 101.3(2) . . ?
N9 N8 N7 114.9(3) . . ?
N9 N8 C17 122.5(3) . . ?
N7 N8 C17 122.6(3) . . ?
N8 N9 N10 104.8(2) . . ?
N9 N10 C12 106.8(2) . . ?
N9 N10 Fe1 133.4(2) . . ?
C12 N10 Fe1 119.4(2) . . ?
N4 C1 N1 112.6(3) . . ?
N4 C1 C2 127.7(3) . . ?
N1 C1 C2 119.6(3) . . ?
N5 C2 C3 122.7(3) . . ?
N5 C2 C1 112.8(3) . . ?
C3 C2 C1 124.4(3) . . ?
C4 C3 C2 118.3(3) . . ?
C4 C3 H3 120.8 . . ?
C2 C3 H3 120.8 . . ?
C3 C4 C5 119.5(3) . . ?
C3 C4 H4 120.3 . . ?
C5 C4 H4 120.3 . . ?
C4 C5 C6 119.0(3) . . ?
C4 C5 H5 120.5 . . ?
C6 C5 H5 120.5 . . ?
N5 C6 C5 121.7(3) . . ?
N5 C6 C7 114.4(3) . . ?
C5 C6 C7 123.9(3) . . ?
N6 C7 C8 121.5(3) . . ?
N6 C7 C6 114.5(2) . . ?
C8 C7 C6 124.0(3) . . ?
C9 C8 C7 118.9(3) . . ?
C9 C8 H8 120.5 . . ?
C7 C8 H8 120.5 . . ?
C10 C9 C8 119.8(3) . . ?
C10 C9 H9 120.1 . . ?
C8 C9 H9 120.1 . . ?
C9 C10 C11 117.9(3) . . ?
C9 C10 H10 121.1 . . ?
C11 C10 H10 121.1 . . ?
N6 C11 C10 123.3(3) . . ?
N6 C11 C12 112.4(2) . . ?
C10 C11 C12 124.2(3) . . ?
N7 C12 N10 112.2(3) . . ?
N7 C12 C11 128.6(3) . . ?
N10 C12 C11 119.1(3) . . ?
C16 C13 N3 108.3(7) . . ?
C16 C13 C14 111.8(8) . . ?
N3 C13 C14 108.5(6) . . ?
C16 C13 C15 112.0(8) . . ?
N3 C13 C15 108.1(5) . . ?
C14 C13 C15 108.0(7) . . ?
C13 C14 H14A 109.5 . . ?
C13 C14 H14B 109.5 . . ?
H14A C14 H14B 109.5 . . ?
C13 C14 H14C 109.5 . . ?
H14A C14 H14C 109.5 . . ?
H14B C14 H14C 109.5 . . ?
C13 C15 H15A 109.5 . . ?
C13 C15 H15B 109.5 . . ?
H15A C15 H15B 109.5 . . ?
C13 C15 H15C 109.5 . . ?
H15A C15 H15C 109.5 . . ?
H15B C15 H15C 109.5 . . ?
C13 C16 H16A 109.5 . . ?
C13 C16 H16B 109.5 . . ?
H16A C16 H16B 109.5 . . ?
C13 C16 H16C 109.5 . . ?
H16A C16 H16C 109.5 . . ?
H16B C16 H16C 109.5 . . ?
C14A C13A N3 107.4(7) . . ?
C14A C13A C15A 114.9(7) . . ?
N3 C13A C15A 107.1(5) . . ?
C14A C13A C16A 112.2(7) . . ?
N3 C13A C16A 106.6(5) . . ?
C15A C13A C16A 108.2(6) . . ?
C13A C14A H14D 109.5 . . ?
C13A C14A H14E 109.5 . . ?
H14D C14A H14E 109.5 . . ?
C13A C14A H14F 109.5 . . ?
H14D C14A H14F 109.5 . . ?
H14E C14A H14F 109.5 . . ?
C13A C15A H15D 109.5 . . ?
C13A C15A H15E 109.5 . . ?
H15D C15A H15E 109.5 . . ?
C13A C15A H15F 109.5 . . ?
H15D C15A H15F 109.5 . . ?
H15E C15A H15F 109.5 . . ?
C13A C16A H16D 109.5 . . ?
C13A C16A H16E 109.5 . . ?
H16D C16A H16E 109.5 . . ?
C13A C16A H16F 109.5 . . ?
H16D C16A H16F 109.5 . . ?
H16E C16A H16F 109.5 . . ?
C19 C17 N8 108.6(4) . . ?
C19 C17 C20 115.6(5) . . ?
N8 C17 C20 108.2(3) . . ?
C19 C17 C18 113.2(5) . . ?
N8 C17 C18 106.7(3) . . ?
C20 C17 C18 104.1(4) . . ?
C17 C18 H18A 109.5 . . ?
C17 C18 H18B 109.5 . . ?
H18A C18 H18B 109.5 . . ?
C17 C18 H18C 109.5 . . ?
H18A C18 H18C 109.5 . . ?
H18B C18 H18C 109.5 . . ?
C17 C19 H19A 109.5 . . ?
C17 C19 H19B 109.5 . . ?
H19A C19 H19B 109.5 . . ?
C17 C19 H19C 109.5 . . ?
H19A C19 H19C 109.5 . . ?
H19B C19 H19C 109.5 . . ?
C17 C20 H20A 109.5 . . ?
C17 C20 H20B 109.5 . . ?
H20A C20 H20B 109.5 . . ?
C17 C20 H20C 109.5 . . ?
H20A C20 H20C 109.5 . . ?
H20B C20 H20C 109.5 . . ?
C21 O9 H9A 109.5 . . ?
O9 C21 H21A 109.5 . . ?
O9 C21 H21B 109.5 . . ?
H21A C21 H21B 109.5 . . ?
O9 C21 H21C 109.5 . . ?
H21A C21 H21C 109.5 . . ?
H21B C21 H21C 109.5 . . ?

loop_
_geom_bond_atom_site_label_1
_geom_bond_atom_site_label_2
_geom_bond_distance
_geom_bond_site_symmetry_2
_geom_bond_publ_flag
Cl1_1 O4_1 1.340(7) . ?
Cl1_1 O3_1 1.371(9) . ?
Cl1_1 O2_1 1.383(10) . ?
Cl1_1 O1_1 1.414(7) . ?
Cl2_2 O8_2 1.385(10) . ?
Cl2_2 O5_2 1.395(8) . ?
Cl2_2 O6_2 1.422(5) . ?
Cl2_2 O7_2 1.432(7) . ?
Fe1 N1 2.254(2) 2 ?
Fe1 N1 2.254(2) . ?
Fe1 N10 2.254(2) 2 ?
Fe1 N10 2.254(2) . ?
Fe1 N5 2.353(2) . ?
Fe1 N5 2.353(2) 2 ?
Fe1 N6 2.360(2) . ?
Fe1 N6 2.360(2) 2 ?
N1 N2 1.323(3) . ?
N1 C1 1.341(4) . ?
N2 N3 1.322(3) . ?
N3 N4 1.332(4) . ?
N3 C13A 1.502(4) . ?
N3 C13 1.502(4) . ?
N4 C1 1.327(4) . ?
N5 C6 1.337(4) . ?
N5 C2 1.341(4) . ?
N6 C7 1.338(4) . ?
N6 C11 1.342(4) . ?
N7 C12 1.323(4) . ?
N7 N8 1.329(4) . ?
N8 N9 1.311(4) . ?
N8 C17 1.498(4) . ?
N9 N10 1.328(4) . ?
N10 C12 1.342(4) . ?
C1 C2 1.458(4) . ?
C2 C3 1.382(4) . ?
C3 C4 1.376(5) . ?
C3 H3 0.9400 . ?
C4 C5 1.380(5) . ?
C4 H4 0.9400 . ?
C5 C6 1.390(4) . ?
C5 H5 0.9400 . ?
C6 C7 1.482(4) . ?
C7 C8 1.395(4) . ?
C8 C9 1.382(5) . ?
C8 H8 0.9400 . ?
C9 C10 1.378(5) . ?
C9 H9 0.9400 . ?
C10 C11 1.381(4) . ?
C10 H10 0.9400 . ?
C11 C12 1.458(4) . ?
C13 C16 1.454(14) . ?
C13 C14 1.510(13) . ?
C13 C15 1.537(11) . ?
C14 H14A 0.9700 . ?
C14 H14B 0.9700 . ?
C14 H14C 0.9700 . ?
C15 H15A 0.9700 . ?
C15 H15B 0.9700 . ?
C15 H15C 0.9700 . ?
C16 H16A 0.9700 . ?
C16 H16B 0.9700 . ?
C16 H16C 0.9700 . ?
C13A C14A 1.456(13) . ?
C13A C15A 1.510(11) . ?
C13A C16A 1.570(12) . ?
C14A H14D 0.9700 . ?
C14A H14E 0.9700 . ?
C14A H14F 0.9700 . ?
C15A H15D 0.9700 . ?
C15A H15E 0.9700 . ?
C15A H15F 0.9700 . ?
C16A H16D 0.9700 . ?
C16A H16E 0.9700 . ?
C16A H16F 0.9700 . ?
C17 C19 1.442(6) . ?
C17 C20 1.529(6) . ?
C17 C18 1.541(7) . ?
C18 H18A 0.9700 . ?
C18 H18B 0.9700 . ?
C18 H18C 0.9700 . ?
C19 H19A 0.9700 . ?
C19 H19B 0.9700 . ?
C19 H19C 0.9700 . ?
C20 H20A 0.9700 . ?
C20 H20B 0.9700 . ?
C20 H20C 0.9700 . ?
O9 C21 1.390(5) . ?
O9 H9A 0.8300 . ?
C21 H21A 0.9700 . ?
C21 H21B 0.9700 . ?
C21 H21C 0.9700 . ?

loop_
_geom_torsion_atom_site_label_1
_geom_torsion_atom_site_label_2
_geom_torsion_atom_site_label_3
_geom_torsion_atom_site_label_4
_geom_torsion
_geom_torsion_site_symmetry_1
_geom_torsion_site_symmetry_2
_geom_torsion_site_symmetry_3
_geom_torsion_site_symmetry_4
_geom_torsion_publ_flag
C1 N1 N2 N3 -0.4(3) . . . . ?
Fe1 N1 N2 N3 173.0(2) . . . . ?
N1 N2 N3 N4 0.3(3) . . . . ?
N1 N2 N3 C13A 178.8(3) . . . . ?
N1 N2 N3 C13 178.8(3) . . . . ?
N2 N3 N4 C1 -0.1(3) . . . . ?
C13A N3 N4 C1 -178.5(3) . . . . ?
C13 N3 N4 C1 -178.5(3) . . . . ?
C12 N7 N8 N9 0.4(3) . . . . ?
C12 N7 N8 C17 -178.7(3) . . . . ?
N7 N8 N9 N10 -0.1(3) . . . . ?
C17 N8 N9 N10 179.1(3) . . . . ?
N8 N9 N10 C12 -0.3(3) . . . . ?
N8 N9 N10 Fe1 172.0(2) . . . . ?
N3 N4 C1 N1 -0.2(3) . . . . ?
N3 N4 C1 C2 -179.8(3) . . . . ?
N2 N1 C1 N4 0.4(3) . . . . ?
Fe1 N1 C1 N4 -174.29(19) . . . . ?
N2 N1 C1 C2 -179.9(3) . . . . ?
Fe1 N1 C1 C2 5.4(4) . . . . ?
C6 N5 C2 C3 -0.5(4) . . . . ?
Fe1 N5 C2 C3 170.4(2) . . . . ?
C6 N5 C2 C1 -178.7(3) . . . . ?
Fe1 N5 C2 C1 -7.9(3) . . . . ?
N4 C1 C2 N5 -178.6(3) . . . . ?
N1 C1 C2 N5 1.8(4) . . . . ?
N4 C1 C2 C3 3.2(5) . . . . ?
N1 C1 C2 C3 -176.4(3) . . . . ?
N5 C2 C3 C4 0.5(5) . . . . ?
C1 C2 C3 C4 178.6(3) . . . . ?
C2 C3 C4 C5 0.1(5) . . . . ?
C3 C4 C5 C6 -0.8(5) . . . . ?
C2 N5 C6 C5 -0.2(4) . . . . ?
Fe1 N5 C6 C5 -170.8(2) . . . . ?
C2 N5 C6 C7 177.6(3) . . . . ?
Fe1 N5 C6 C7 7.1(3) . . . . ?
C4 C5 C6 N5 0.9(5) . . . . ?
C4 C5 C6 C7 -176.8(3) . . . . ?
C11 N6 C7 C8 -0.1(4) . . . . ?
Fe1 N6 C7 C8 -174.4(2) . . . . ?
C11 N6 C7 C6 179.1(2) . . . . ?
Fe1 N6 C7 C6 4.7(3) . . . . ?
N5 C6 C7 N6 -7.4(4) . . . . ?
C5 C6 C7 N6 170.4(3) . . . . ?
N5 C6 C7 C8 171.7(3) . . . . ?
C5 C6 C7 C8 -10.5(5) . . . . ?
N6 C7 C8 C9 -0.2(5) . . . . ?
C6 C7 C8 C9 -179.3(3) . . . . ?
C7 C8 C9 C10 0.5(5) . . . . ?
C8 C9 C10 C11 -0.5(5) . . . . ?
C7 N6 C11 C10 0.1(4) . . . . ?
Fe1 N6 C11 C10 174.6(2) . . . . ?
C7 N6 C11 C12 -178.5(3) . . . . ?
Fe1 N6 C11 C12 -4.0(3) . . . . ?
C9 C10 C11 N6 0.2(5) . . . . ?
C9 C10 C11 C12 178.6(3) . . . . ?
N8 N7 C12 N10 -0.7(3) . . . . ?
N8 N7 C12 C11 -179.0(3) . . . . ?
N9 N10 C12 N7 0.7(4) . . . . ?
Fe1 N10 C12 N7 -173.0(2) . . . . ?
N9 N10 C12 C11 179.1(3) . . . . ?
Fe1 N10 C12 C11 5.5(4) . . . . ?
N6 C11 C12 N7 177.4(3) . . . . ?
C10 C11 C12 N7 -1.2(5) . . . . ?
N6 C11 C12 N10 -0.8(4) . . . . ?
C10 C11 C12 N10 -179.4(3) . . . . ?
N2 N3 C13 C16 65.9(7) . . . . ?
N4 N3 C13 C16 -115.7(6) . . . . ?
N2 N3 C13 C14 -55.6(6) . . . . ?
N4 N3 C13 C14 122.7(6) . . . . ?
N2 N3 C13 C15 -172.5(6) . . . . ?
N4 N3 C13 C15 5.8(7) . . . . ?
N2 N3 C13A C14A -81.1(6) . . . . ?
N4 N3 C13A C14A 97.3(6) . . . . ?
N2 N3 C13A C15A 155.0(5) . . . . ?
N4 N3 C13A C15A -26.7(6) . . . . ?
N2 N3 C13A C16A 39.4(6) . . . . ?
N4 N3 C13A C16A -142.3(5) . . . . ?
N9 N8 C17 C19 125.4(5) . . . . ?
N7 N8 C17 C19 -55.5(6) . . . . ?
N9 N8 C17 C20 -0.8(5) . . . . ?
N7 N8 C17 C20 178.3(3) . . . . ?
N9 N8 C17 C18 -112.3(4) . . . . ?
N7 N8 C17 C18 66.8(5) . . . . ?
